data_4503681
loop_
_publ_author_name
'Huang, Yong-Quan'
'Zhao, Xiao-Qing'
'Shi, Wei'
'Liu, Wen-Yong'
'Chen, Zhong-Lei'
'Cheng, Peng'
'Liao, Dai-Zheng'
'Yan, Shi-Ping'

_publ_section_title
;
 Anions-Directed Metal-Mediated Assemblies of Coordination Polymers Based
 on the Bis(4,4&#x2032;-bis-1,2,4-triazole) Ligand
;
_journal_issue 10
_journal_name_full 'Crystal Growth &amp; Design'
_journal_page_first 3652
_journal_paper_doi 10.1021/cg8002564
_journal_volume 8
_journal_year 2008
_chemical_formula_sum 'C12 H12 Cl2 Cu N18 O8'
_chemical_formula_weight 670.84
_chemical_name_systematic
;
 ?
;
_space_group_IT_number 167
_symmetry_cell_setting rhombohedral
_symmetry_space_group_name_Hall '-R 3 2"c'
_symmetry_space_group_name_H-M 'R -3 c :H'
_atom_sites_solution_hydrogens geom
_atom_sites_solution_primary direct
_atom_sites_solution_secondary difmap
_audit_creation_method SHELXL-97
_cell_angle_alpha 90.00
_cell_angle_beta 90.00
_cell_angle_gamma 120.00
_cell_formula_units_Z 6
_cell_length_a 10.9709(11)
_cell_length_b 10.9709(11)
_cell_length_c 35.314(6)
_cell_measurement_reflns_used 729
_cell_measurement_temperature 293(2)
_cell_measurement_theta_max 25.03
_cell_measurement_theta_min 2.43
_cell_volume 3681.0(8)
_computing_cell_refinement 'Bruker APEX II'
_computing_data_collection 'Bruker APEX II'
_computing_data_reduction 'Bruker SAINT'
_computing_molecular_graphics 'Bruker SHELXTL'
_computing_publication_material 'Bruker SHELXTL'
_computing_structure_refinement 'SHELXL-97 (Sheldrick, 1997)'
_computing_structure_solution 'SHELXL-97 (Sheldrick, 1997)'
_diffrn_ambient_temperature 293(2)
_diffrn_measured_fraction_theta_full 1.000
_diffrn_measured_fraction_theta_max 1.000
_diffrn_measurement_device_type 'Apex II CCD area detector'
_diffrn_measurement_method 'phi and omega scans'
_diffrn_radiation_monochromator graphite
_diffrn_radiation_source 'fine-focus sealed tube'
_diffrn_radiation_type MoK\a
_diffrn_radiation_wavelength 0.71073
_diffrn_reflns_av_R_equivalents 0.0217
_diffrn_reflns_av_sigmaI/netI 0.0118
_diffrn_reflns_limit_h_max 11
_diffrn_reflns_limit_h_min -13
_diffrn_reflns_limit_k_max 13
_diffrn_reflns_limit_k_min -8
_diffrn_reflns_limit_l_max 42
_diffrn_reflns_limit_l_min -42
_diffrn_reflns_number 6098
_diffrn_reflns_theta_full 25.03
_diffrn_reflns_theta_max 25.03
_diffrn_reflns_theta_min 2.43
_exptl_absorpt_coefficient_mu 1.189
_exptl_absorpt_correction_T_max 1.000000
_exptl_absorpt_correction_T_min 0.847092
_exptl_absorpt_correction_type multi-scan
_exptl_absorpt_process_details SADABS
_exptl_crystal_colour green
_exptl_crystal_density_diffrn 1.816
_exptl_crystal_density_meas ?
_exptl_crystal_density_method 'not measured'
_exptl_crystal_description block
_exptl_crystal_F_000 2022
_exptl_crystal_size_max 0.34
_exptl_crystal_size_mid 0.30
_exptl_crystal_size_min 0.20
_refine_diff_density_max 0.616
_refine_diff_density_min -0.979
_refine_diff_density_rms 0.114
_refine_ls_extinction_method none
_refine_ls_goodness_of_fit_ref 1.086
_refine_ls_hydrogen_treatment mixed
_refine_ls_matrix_type full
_refine_ls_number_parameters 83
_refine_ls_number_reflns 729
_refine_ls_number_restraints 30
_refine_ls_restrained_S_all 1.066
_refine_ls_R_factor_all 0.0606
_refine_ls_R_factor_gt 0.0571
_refine_ls_shift/su_max 0.001
_refine_ls_shift/su_mean 0.000
_refine_ls_structure_factor_coef Fsqd
_refine_ls_weighting_details 'calc w=1/[\s^2^(Fo^2^)+(0.1341P)^2^+2.7768P] where P=(Fo^2^+2Fc^2^)/3'
_refine_ls_weighting_scheme calc
_refine_ls_wR_factor_gt 0.1614
_refine_ls_wR_factor_ref 0.1657
_reflns_number_gt 633
_reflns_number_total 729
_reflns_threshold_expression >2sigma(I)
_cod_data_source_file cg8002564_si_006.cif
_cod_data_source_block 50401e
_cod_depositor_comments
;
The following automatic conversions were performed:

'_symmetry_cell_setting' value 'Rhombohedral' changed to
'rhombohedral' according to
/home/saulius/struct/CIF-dictionaries/cif_core.dic dictionary named
'cif_core.dic' version 2.4.1 from
2010-06-29.

'_exptl_absorpt_correction_type' value 'MULTI-SCAN'
changed to 'multi-scan' according to
/home/saulius/struct/CIF-dictionaries/cif_core.dic dictionary named
'cif_core.dic' version 2.4.1 from 2010-06-29.

Automatic conversion script
Id: cif_fix_values 1715 2011-07-08 13:25:40Z adriana 

The following automatic conversions were performed:

'_exptl_crystal_density_meas' value 'None' was changed to '?' - the
value is perceived as not measured.

Automatic conversion script
Id: cif_fix_values 3008 2015-01-20 13:52:24Z robertas 
;
_cod_original_sg_symbol_H-M R-3c
_cod_database_code 4503681

loop_
_symmetry_equiv_pos_as_xyz
'x, y, z'
'-y, x-y, z'
'-x+y, -x, z'
'y, x, -z+1/2'
'x-y, -y, -z+1/2'
'-x, -x+y, -z+1/2'
'x+2/3, y+1/3, z+1/3'
'-y+2/3, x-y+1/3, z+1/3'
'-x+y+2/3, -x+1/3, z+1/3'
'y+2/3, x+1/3, -z+5/6'
'x-y+2/3, -y+1/3, -z+5/6'
'-x+2/3, -x+y+1/3, -z+5/6'
'x+1/3, y+2/3, z+2/3'
'-y+1/3, x-y+2/3, z+2/3'
'-x+y+1/3, -x+2/3, z+2/3'
'y+1/3, x+2/3, -z+7/6'
'x-y+1/3, -y+2/3, -z+7/6'
'-x+1/3, -x+y+2/3, -z+7/6'
'-x, -y, -z'
'y, -x+y, -z'
'x-y, x, -z'
'-y, -x, z-1/2'
'-x+y, y, z-1/2'
'x, x-y, z-1/2'
'-x+2/3, -y+1/3, -z+1/3'
'y+2/3, -x+y+1/3, -z+1/3'
'x-y+2/3, x+1/3, -z+1/3'
'-y+2/3, -x+1/3, z-1/6'
'-x+y+2/3, y+1/3, z-1/6'
'x+2/3, x-y+1/3, z-1/6'
'-x+1/3, -y+2/3, -z+2/3'
'y+1/3, -x+y+2/3, -z+2/3'
'x-y+1/3, x+2/3, -z+2/3'
'-y+1/3, -x+2/3, z+1/6'
'-x+y+1/3, y+2/3, z+1/6'
'x+1/3, x-y+2/3, z+1/6'

loop_
_atom_site_label
_atom_site_type_symbol
_atom_site_fract_x
_atom_site_fract_y
_atom_site_fract_z
_atom_site_U_iso_or_equiv
_atom_site_adp_type
_atom_site_occupancy
_atom_site_symmetry_multiplicity
_atom_site_calc_flag
_atom_site_refinement_flags
_atom_site_disorder_assembly
_atom_site_disorder_group
Cu1 Cu 1.0000 1.0000 0.0000 0.0291(5) Uani 1 6 d S . .
N1 N 0.9562(3) 0.6852(3) 0.07354(8) 0.0562(9) Uani 1 1 d . . .
N2 N 0.9317(4) 0.8193(5) 0.03390(9) 0.0647(11) Uani 1 1 d . . .
N3 N 0.8221(4) 0.7708(5) 0.05940(10) 0.0911(15) Uani 1 1 d . . .
C1 C 1.0101(4) 0.7670(4) 0.04264(10) 0.0630(11) Uani 1 1 d . . .
H1 H 1.0907 0.7831 0.0297 0.120(18) Uiso 1 1 calc R . .
C2 C 0.8413(4) 0.6921(8) 0.08277(16) 0.093(2) Uani 1 1 d . . .
H2 H 0.7833 0.6461 0.1033 0.112(19) Uiso 1 1 calc R . .
Cl1 Cl 0.6667 0.3333 1.00557(10) 0.0793(8) Uani 1 3 d SD . .
O1 O 0.6667 0.3333 1.0468(3) 0.1761(13) Uani 0.50 3 d SPDU A 1
O2 O 0.594(2) 0.1883(13) 0.9933(5) 0.269(13) Uani 0.50 1 d PDU A 1
O1' O 0.699(2) 0.305(3) 0.9682(5) 0.119(11) Uani 0.17 1 d PDU . 2
O2' O 0.5198(11) 0.2449(16) 1.0131(6) 0.204(8) Uani 0.50 1 d PDU . 2

loop_
_atom_site_aniso_label
_atom_site_aniso_U_11
_atom_site_aniso_U_22
_atom_site_aniso_U_33
_atom_site_aniso_U_23
_atom_site_aniso_U_13
_atom_site_aniso_U_12
Cu1 0.0310(5) 0.0310(5) 0.0252(6) 0.000 0.000 0.0155(3)
N1 0.0404(15) 0.0605(18) 0.0514(16) 0.0212(13) -0.0112(12) 0.0130(13)
N2 0.0621(19) 0.099(3) 0.0447(18) 0.0289(19) 0.0075(14) 0.049(2)
N3 0.0451(18) 0.151(4) 0.075(2) 0.054(2) 0.0104(16) 0.047(2)
C1 0.070(2) 0.083(3) 0.049(2) 0.0257(18) 0.0069(18) 0.048(2)
C2 0.044(2) 0.129(5) 0.080(4) 0.058(4) 0.009(2) 0.024(3)
Cl1 0.0790(12) 0.0790(12) 0.0798(15) 0.000 0.000 0.0395(6)
O1 0.1761(13) 0.1761(13) 0.1759(18) 0.000 0.000 0.0881(6)
O2 0.269(13) 0.269(13) 0.269(13) -0.0001(10) -0.0001(10) 0.134(7)
O1' 0.119(11) 0.119(11) 0.119(11) -0.0002(10) 0.0003(10) 0.059(6)
O2' 0.203(8) 0.204(8) 0.204(8) -0.0002(10) 0.0003(10) 0.101(4)

loop_
_atom_type_symbol
_atom_type_description
_atom_type_scat_dispersion_real
_atom_type_scat_dispersion_imag
_atom_type_scat_source
C C 0.0033 0.0016 'International Tables Vol C Tables 4.2.6.8 and 6.1.1.4'
H H 0.0000 0.0000 'International Tables Vol C Tables 4.2.6.8 and 6.1.1.4'
N N 0.0061 0.0033 'International Tables Vol C Tables 4.2.6.8 and 6.1.1.4'
O O 0.0106 0.0060 'International Tables Vol C Tables 4.2.6.8 and 6.1.1.4'
Cl Cl 0.1484 0.1585 'International Tables Vol C Tables 4.2.6.8 and 6.1.1.4'
Cu Cu 0.3201 1.2651 'International Tables Vol C Tables 4.2.6.8 and 6.1.1.4'

loop_
_geom_angle_atom_site_label_1
_geom_angle_atom_site_label_2
_geom_angle_atom_site_label_3
_geom_angle
_geom_angle_site_symmetry_1
_geom_angle_site_symmetry_3
N2 Cu1 N2 180.00(14) 2_765 20_565
N2 Cu1 N2 90.89(16) 2_765 3_675
N2 Cu1 N2 89.11(16) 20_565 3_675
N2 Cu1 N2 90.89(16) 2_765 .
N2 Cu1 N2 89.11(16) 20_565 .
N2 Cu1 N2 90.89(16) 3_675 .
N2 Cu1 N2 89.11(16) 2_765 21_655
N2 Cu1 N2 90.89(16) 20_565 21_655
N2 Cu1 N2 180.00(15) 3_675 21_655
N2 Cu1 N2 89.11(16) . 21_655
N2 Cu1 N2 89.11(16) 2_765 19_775
N2 Cu1 N2 90.89(16) 20_565 19_775
N2 Cu1 N2 89.11(16) 3_675 19_775
N2 Cu1 N2 180.00(15) . 19_775
N2 Cu1 N2 90.89(16) 21_655 19_775
C2 N1 C1 105.7(4) . .
C2 N1 N1 128.5(4) . 16_544
C1 N1 N1 125.4(4) . 16_544
C1 N2 N3 108.6(3) . .
C1 N2 Cu1 123.6(3) . .
N3 N2 Cu1 124.5(3) . .
C2 N3 N2 105.9(4) . .
N2 C1 N1 108.8(3) . .
N2 C1 H1 125.6 . .
N1 C1 H1 125.6 . .
N3 C2 N1 110.9(4) . .
N3 C2 H2 124.5 . .
N1 C2 H2 124.5 . .
O2' Cl1 O2' 116.6(5) 2_655 .
O2' Cl1 O2' 116.6(5) 2_655 3_665
O2' Cl1 O2' 116.6(5) . 3_665
O2' Cl1 O1' 113.3(16) 2_655 3_665
O2' Cl1 O1' 77.4(17) . 3_665
O2' Cl1 O1' 109.7(9) 3_665 3_665
O2' Cl1 O1' 77.4(16) 2_655 .
O2' Cl1 O1' 109.7(9) . .
O2' Cl1 O1' 113.3(17) 3_665 .
O1' Cl1 O1' 40(2) 3_665 .
O2' Cl1 O1' 109.7(9) 2_655 2_655
O2' Cl1 O1' 113.3(16) . 2_655
O2' Cl1 O1' 77.4(17) 3_665 2_655
O1' Cl1 O1' 40(2) 3_665 2_655
O1' Cl1 O1' 40(2) . 2_655
O2' Cl1 O2 71.7(7) 2_655 .
O2' Cl1 O2 59.8(7) . .
O2' Cl1 O2 170.7(9) 3_665 .
O1' Cl1 O2 61.6(12) 3_665 .
O1' Cl1 O2 62.9(13) . .
O1' Cl1 O2 96.0(16) 2_655 .
O2' Cl1 O2 59.8(7) 2_655 2_655
O2' Cl1 O2 170.7(9) . 2_655
O2' Cl1 O2 71.7(7) 3_665 2_655
O1' Cl1 O2 96.0(16) 3_665 2_655
O1' Cl1 O2 61.6(12) . 2_655
O1' Cl1 O2 62.9(13) 2_655 2_655
O2 Cl1 O2 111.4(7) . 2_655
O2' Cl1 O2 170.7(9) 2_655 3_665
O2' Cl1 O2 71.7(7) . 3_665
O2' Cl1 O2 59.8(7) 3_665 3_665
O1' Cl1 O2 62.9(13) 3_665 3_665
O1' Cl1 O2 96.0(16) . 3_665
O1' Cl1 O2 61.6(12) 2_655 3_665
O2 Cl1 O2 111.4(7) . 3_665
O2 Cl1 O2 111.4(7) 2_655 3_665
O2' Cl1 O1 79.2(8) 2_655 .
O2' Cl1 O1 79.2(8) . .
O2' Cl1 O1 79.2(8) 3_665 .
O1' Cl1 O1 156.5(14) 3_665 .
O1' Cl1 O1 156.5(13) . .
O1' Cl1 O1 156.5(13) 2_655 .
O2 Cl1 O1 107.5(8) . .
O2 Cl1 O1 107.5(8) 2_655 .
O2 Cl1 O1 107.5(8) 3_665 .
O1' O1' O1' 60.00(7) 2_655 3_665
O1' O1' Cl1 69.8(11) 2_655 .
O1' O1' Cl1 69.8(11) 3_665 .
O1' O1' O2' 111.4(17) 2_655 2_655
O1' O1' O2' 115.6(9) 3_665 2_655
Cl1 O1' O2' 51.1(9) . 2_655
Cl1 O2' O1' 51.6(9) . 3_665

loop_
_geom_bond_atom_site_label_1
_geom_bond_atom_site_label_2
_geom_bond_distance
_geom_bond_site_symmetry_2
Cu1 N2 2.107(4) 2_765
Cu1 N2 2.107(4) 20_565
Cu1 N2 2.107(4) 3_675
Cu1 N2 2.107(4) .
Cu1 N2 2.107(4) 21_655
Cu1 N2 2.107(4) 19_775
N1 C2 1.340(5) .
N1 C1 1.348(5) .
N1 N1 1.371(6) 16_544
N2 C1 1.288(5) .
N2 N3 1.378(5) .
N3 C2 1.286(6) .
C1 H1 0.9300 .
C2 H2 0.9300 .
Cl1 O2' 1.431(9) 2_655
Cl1 O2' 1.431(10) .
Cl1 O2' 1.431(9) 3_665
Cl1 O1' 1.441(9) 3_665
Cl1 O1' 1.441(9) .
Cl1 O1' 1.441(9) 2_655
Cl1 O2 1.445(10) .
Cl1 O2 1.445(10) 2_655
Cl1 O2 1.445(9) 3_665
Cl1 O1 1.455(9) .
O1' O1' 1.00(5) 2_655
O1' O1' 1.00(5) 3_665
O1' O2' 1.79(3) 2_655
O2' O1' 1.79(3) 3_665

loop_
_geom_torsion_atom_site_label_1
_geom_torsion_atom_site_label_2
_geom_torsion_atom_site_label_3
_geom_torsion_atom_site_label_4
_geom_torsion
_geom_torsion_site_symmetry_1
_geom_torsion_site_symmetry_4
N2 Cu1 N2 C1 -50.8(5) 2_765 .
N2 Cu1 N2 C1 129.2(5) 20_565 .
N2 Cu1 N2 C1 -141.7(3) 3_675 .
N2 Cu1 N2 C1 38.3(3) 21_655 .
N2 Cu1 N2 C1 82(32) 19_775 .
N2 Cu1 N2 N3 106.2(3) 2_765 .
N2 Cu1 N2 N3 -73.8(3) 20_565 .
N2 Cu1 N2 N3 15.3(4) 3_675 .
N2 Cu1 N2 N3 -164.7(4) 21_655 .
N2 Cu1 N2 N3 -121(32) 19_775 .
C1 N2 N3 C2 0.8(6) . .
Cu1 N2 N3 C2 -159.1(5) . .
N3 N2 C1 N1 -0.4(6) . .
Cu1 N2 C1 N1 159.7(3) . .
C2 N1 C1 N2 -0.2(6) . .
N1 N1 C1 N2 -173.5(4) 16_544 .
N2 N3 C2 N1 -0.9(7) . .
C1 N1 C2 N3 0.7(7) . .
N1 N1 C2 N3 173.7(4) 16_544 .
O2' Cl1 O1' O1' -143(3) 2_655 2_655
O2' Cl1 O1' O1' 103(3) . 2_655
O2' Cl1 O1' O1' -29(2) 3_665 2_655
O1' Cl1 O1' O1' 64.4(5) 3_665 2_655
O2 Cl1 O1' O1' 141(2) . 2_655
O2 Cl1 O1' O1' -81(3) 2_655 2_655
O2 Cl1 O1' O1' 31(3) 3_665 2_655
O1 Cl1 O1' O1' -147.8(3) . 2_655
O2' Cl1 O1' O1' 153(3) 2_655 3_665
O2' Cl1 O1' O1' 39(3) . 3_665
O2' Cl1 O1' O1' -93(2) 3_665 3_665
O1' Cl1 O1' O1' -64.4(5) 2_655 3_665
O2 Cl1 O1' O1' 77(2) . 3_665
O2 Cl1 O1' O1' -145(3) 2_655 3_665
O2 Cl1 O1' O1' -34(2) 3_665 3_665
O1 Cl1 O1' O1' 147.8(3) . 3_665
O2' Cl1 O1' O2' -114.0(5) . 2_655
O2' Cl1 O1' O2' 113.7(6) 3_665 2_655
O1' Cl1 O1' O2' -153(3) 3_665 2_655
O1' Cl1 O1' O2' 143(3) 2_655 2_655
O2 Cl1 O1' O2' -75.7(10) . 2_655
O2 Cl1 O1' O2' 62.3(10) 2_655 2_655
O2 Cl1 O1' O2' 173.4(6) 3_665 2_655
O1 Cl1 O1' O2' -5(3) . 2_655
O2' Cl1 O2' O1' -110(2) 2_655 3_665
O2' Cl1 O2' O1' 105.9(13) 3_665 3_665
O1' Cl1 O2' O1' -25(2) . 3_665
O1' Cl1 O2' O1' 18.9(16) 2_655 3_665
O2 Cl1 O2' O1' -64.3(13) . 3_665
O2 Cl1 O2' O1' -45(7) 2_655 3_665
O2 Cl1 O2' O1' 65.3(14) 3_665 3_665
O1 Cl1 O2' O1' 178.0(11) . 3_665
